data_4061513
_journal_name_full Organometallics
_journal_paper_doi 10.1021/om050265s
_journal_year 2005
_chemical_formula_moiety 'C38 H52 O2 Si4'
_chemical_formula_sum 'C38 H52 O2 Si4'
_chemical_formula_weight 653.16
_chemical_melting_point 523.5(5)
_space_group_IT_number 15
_symmetry_cell_setting monoclinic
_symmetry_space_group_name_Hall '-C 2yc'
_symmetry_space_group_name_H-M 'C 1 2/c 1'
_cell_angle_alpha 90.00
_cell_angle_beta 91.957(3)
_cell_angle_gamma 90.00
_cell_formula_units_Z 4
_cell_length_a 31.048(4)
_cell_length_b 9.9074(12)
_cell_length_c 12.6181(15)
_cell_measurement_temperature 293(2)
_cell_volume 3879.1(8)
_diffrn_ambient_temperature 293(2)
_exptl_crystal_density_diffrn 1.118
_cod_depositor_comments
;
The following automatic conversions were performed:
'_symmetry_cell_setting' value 'Monoclinic' changed to 'monoclinic'
according to '/home/saulius/struct/CIF-dictionaries/cif_core.dic'
dictionary named 'cif_core.dic' version 2.4.1 from 2010-06-29.

Automatic conversion script
Id: cif_fix_enum 1527 2010-12-29 10:47:43Z saulius 

The following automatic conversions were performed:

'_chemical_melting_point' value '523-524' was changed to '523.5(5)' -
the average value was taken and precision was estimated.

Automatic conversion script
Id: cif_fix_values 1646 2011-03-28 12:23:43Z adriana 
;
_cod_original_sg_symbol_H-M 'C 2/c'
_cod_database_code 4061513

loop_
_symmetry_equiv_pos_as_xyz
'x, y, z'
'-x, y, -z+1/2'
'x+1/2, y+1/2, z'
'-x+1/2, y+1/2, -z+1/2'
'-x, -y, -z'
'x, -y, z-1/2'
'-x+1/2, -y+1/2, -z'
'x+1/2, -y+1/2, z-1/2'

loop_
_atom_site_label
_atom_site_type_symbol
_atom_site_fract_x
_atom_site_fract_y
_atom_site_fract_z
_atom_site_U_iso_or_equiv
_atom_site_adp_type
_atom_site_occupancy
_atom_site_symmetry_multiplicity
_atom_site_calc_flag
_atom_site_refinement_flags
_atom_site_disorder_assembly
_atom_site_disorder_group
C1 C 0.29181(9) 0.0459(3) 0.6772(2) 0.0417(7) Uani 1 1 d . . .
C2 C 0.30375(11) 0.1397(4) 0.5854(3) 0.0604(10) Uani 1 1 d . . .
H2A H 0.3332 0.1244 0.5678 0.091 Uiso 1 1 calc R . .
H2B H 0.3002 0.2320 0.6065 0.091 Uiso 1 1 calc R . .
H2C H 0.2853 0.1212 0.5246 0.091 Uiso 1 1 calc R . .
C3 C 0.29499(11) -0.1012(3) 0.6388(3) 0.0577(9) Uani 1 1 d . . .
H3A H 0.3238 -0.1192 0.6177 0.087 Uiso 1 1 calc R . .
H3B H 0.2753 -0.1150 0.5796 0.087 Uiso 1 1 calc R . .
H3C H 0.2878 -0.1612 0.6954 0.087 Uiso 1 1 calc R . .
C4 C 0.43520(11) 0.3706(5) 1.3144(3) 0.0836(13) Uani 1 1 d . . .
H4A H 0.4269 0.2822 1.3373 0.125 Uiso 1 1 calc R . .
H4B H 0.4319 0.4338 1.3712 0.125 Uiso 1 1 calc R . .
H4C H 0.4648 0.3691 1.2945 0.125 Uiso 1 1 calc R . .
C5 C 0.41510(13) 0.5909(4) 1.1515(4) 0.0971(15) Uani 1 1 d . . .
H5A H 0.3966 0.6146 1.0918 0.146 Uiso 1 1 calc R . .
H5B H 0.4445 0.5907 1.1306 0.146 Uiso 1 1 calc R . .
H5C H 0.4117 0.6555 1.2072 0.146 Uiso 1 1 calc R . .
C6 C 0.44666(14) 0.0559(4) 1.1114(3) 0.0923(14) Uani 1 1 d . . .
H6A H 0.4228 0.0170 1.1470 0.138 Uiso 1 1 calc R . .
H6B H 0.4680 0.0857 1.1630 0.138 Uiso 1 1 calc R . .
H6C H 0.4590 -0.0105 1.0661 0.138 Uiso 1 1 calc R . .
C7 C 0.47354(11) 0.2762(4) 0.9623(4) 0.0879(14) Uani 1 1 d . . .
H7A H 0.4637 0.3517 0.9203 0.132 Uiso 1 1 calc R . .
H7B H 0.4859 0.2096 0.9171 0.132 Uiso 1 1 calc R . .
H7C H 0.4949 0.3060 1.0138 0.132 Uiso 1 1 calc R . .
C11 C 0.24516(9) 0.0652(3) 0.7093(2) 0.0372(7) Uani 1 1 d . . .
C12 C 0.23207(9) 0.0325(3) 0.8103(2) 0.0438(8) Uani 1 1 d . . .
H12 H 0.2526 0.0058 0.8614 0.053 Uiso 1 1 calc R . .
C13 C 0.18941(9) 0.0387(3) 0.8365(3) 0.0456(8) Uani 1 1 d . . .
H13 H 0.1822 0.0165 0.9053 0.055 Uiso 1 1 calc R . .
C14 C 0.34317(9) 0.4232(3) 1.2352(3) 0.0435(8) Uani 1 1 d . . .
C15 C 0.17039(11) 0.1100(3) 0.6639(3) 0.0522(9) Uani 1 1 d . . .
H15 H 0.1499 0.1363 0.6125 0.063 Uiso 1 1 calc R . .
C16 C 0.21308(10) 0.1053(3) 0.6374(2) 0.0475(8) Uani 1 1 d . . .
H16 H 0.2205 0.1298 0.5693 0.057 Uiso 1 1 calc R . .
C21 C 0.32338(9) 0.0771(3) 0.7699(2) 0.0368(7) Uani 1 1 d . . .
C22 C 0.35468(10) -0.0129(3) 0.8062(3) 0.0542(9) Uani 1 1 d . . .
H22 H 0.3556 -0.0992 0.7773 0.065 Uiso 1 1 calc R . .
C23 C 0.38440(11) 0.0237(4) 0.8844(3) 0.0603(10) Uani 1 1 d . . .
H23 H 0.4049 -0.0394 0.9067 0.072 Uiso 1 1 calc R . .
C24 C 0.38523(9) 0.1490(3) 0.9312(2) 0.0436(8) Uani 1 1 d . . .
C25 C 0.35298(9) 0.2375(3) 0.8962(2) 0.0463(8) Uani 1 1 d . . .
H25 H 0.3516 0.3228 0.9266 0.056 Uiso 1 1 calc R . .
C26 C 0.32296(10) 0.2028(3) 0.8180(2) 0.0463(8) Uani 1 1 d . . .
H26 H 0.3020 0.2651 0.7970 0.056 Uiso 1 1 calc R . .
O2 O 0.40617(7) 0.3145(3) 1.1047(2) 0.0926(10) Uani 1 1 d . . .
Si1 Si 0.40063(3) 0.42180(10) 1.19914(8) 0.0556(3) Uani 1 1 d . . .
Si2 Si 0.42760(3) 0.20162(10) 1.03066(8) 0.0538(3) Uani 1 1 d . . .

loop_
_atom_site_aniso_label
_atom_site_aniso_U_11
_atom_site_aniso_U_22
_atom_site_aniso_U_33
_atom_site_aniso_U_23
_atom_site_aniso_U_13
_atom_site_aniso_U_12
C1 0.0476(18) 0.0366(18) 0.0412(19) -0.0005(14) 0.0058(15) -0.0013(14)
C2 0.068(2) 0.068(3) 0.045(2) 0.0055(18) 0.0038(18) -0.0100(19)
C3 0.061(2) 0.054(2) 0.059(2) -0.0159(18) 0.0069(18) 0.0051(17)
C4 0.049(2) 0.120(4) 0.080(3) -0.005(3) -0.015(2) -0.002(2)
C5 0.074(3) 0.107(4) 0.111(4) 0.000(3) 0.025(3) -0.019(3)
C6 0.087(3) 0.113(4) 0.075(3) 0.015(3) -0.018(2) 0.016(3)
C7 0.048(2) 0.108(4) 0.108(4) 0.004(3) 0.001(2) -0.012(2)
C11 0.0486(17) 0.0260(16) 0.0367(18) -0.0027(13) -0.0022(14) 0.0009(13)
C12 0.0489(19) 0.0427(19) 0.0393(19) 0.0086(15) -0.0053(15) 0.0037(14)
C13 0.0452(18) 0.049(2) 0.0426(19) 0.0029(15) 0.0030(15) 0.0005(15)
C14 0.0446(18) 0.0373(18) 0.048(2) -0.0067(15) -0.0063(15) -0.0003(13)
C15 0.055(2) 0.053(2) 0.048(2) -0.0001(17) -0.0174(17) 0.0039(16)
C16 0.054(2) 0.055(2) 0.0333(18) 0.0034(15) -0.0020(15) 0.0025(16)
C21 0.0401(16) 0.0325(17) 0.0385(18) 0.0003(14) 0.0101(13) -0.0007(13)
C22 0.055(2) 0.041(2) 0.066(2) -0.0135(17) -0.0048(18) 0.0109(16)
C23 0.050(2) 0.057(2) 0.072(3) -0.007(2) -0.0099(19) 0.0194(17)
C24 0.0393(17) 0.047(2) 0.0446(19) -0.0049(16) 0.0091(14) 0.0043(14)
C25 0.0531(19) 0.0343(18) 0.051(2) -0.0070(15) 0.0010(16) 0.0041(15)
C26 0.0503(19) 0.0399(19) 0.048(2) -0.0021(16) -0.0056(16) 0.0084(15)
O2 0.0579(15) 0.123(3) 0.096(2) -0.0614(19) -0.0154(15) 0.0266(16)
Si1 0.0405(5) 0.0681(7) 0.0578(7) -0.0180(5) -0.0050(4) -0.0001(4)
Si2 0.0365(5) 0.0694(7) 0.0556(6) -0.0112(5) 0.0008(4) 0.0074(4)

loop_
_geom_bond_atom_site_label_1
_geom_bond_atom_site_label_2
_geom_bond_distance
_geom_bond_site_symmetry_2
_geom_bond_publ_flag
C1 C11 1.529(4) . ?
C1 C21 1.532(4) . ?
C1 C2 1.540(4) . ?
C1 C3 1.540(4) . ?
C4 Si1 1.849(4) . ?
C5 Si1 1.841(4) . ?
C6 Si2 1.852(4) . ?
C7 Si2 1.846(4) . ?
C11 C16 1.382(4) . ?
C11 C12 1.389(4) . ?
C12 C13 1.377(4) . ?
C13 C14 1.387(4) 7_557 ?
C14 C13 1.387(4) 7_557 ?
C14 C15 1.394(4) 7_557 ?
C14 Si1 1.856(3) . ?
C15 C16 1.379(4) . ?
C15 C14 1.394(4) 7_557 ?
C21 C26 1.385(4) . ?
C21 C22 1.385(4) . ?
C22 C23 1.377(4) . ?
C23 C24 1.375(5) . ?
C24 C25 1.391(4) . ?
C24 Si2 1.861(3) . ?
C25 C26 1.378(4) . ?
O2 Si1 1.611(3) . ?
O2 Si2 1.615(2) . ?
